data_7060448
loop_
_publ_author_name
'Mathivanan, Moorthy'
'Tharmalingam, Balamurugan'
'Devaraj, Thangaraj'
'Murugan, Abinayaselvi'
'Lin, Chia-Her'
'Jothi, Mathivanan'
'Murugesapandian, Balasubramanian'

_publ_section_title
;
 A new 7-diethylamino-4-hydroxycoumarin based reversible
 colorimetric/fluorometric probe for sequential detection of Al3+/PPi and
 its potential use in biodetection and bioimaging applications
;
_journal_issue 13
_journal_name_full 'New Journal of Chemistry'
_journal_page_first 6067
_journal_page_last 6079
_journal_paper_doi 10.1039/D0NJ05718E
_journal_volume 45
_journal_year 2021
_chemical_formula_sum 'C20 H20 N4 O4'
_chemical_formula_weight 380.40
_space_group_crystal_system triclinic
_space_group_IT_number 2
_space_group_name_Hall '-P 1'
_space_group_name_H-M_alt 'P -1'
_atom_sites_solution_hydrogens geom
_audit_creation_method SHELXL-2017/1
_audit_update_record
;
2020-07-13 deposited with the CCDC.	2021-03-03 downloaded from the CCDC.
;
_cell_angle_alpha 63.6610(10)
_cell_angle_beta 84.3720(10)
_cell_angle_gamma 82.3240(10)
_cell_formula_units_Z 2
_cell_length_a 4.9758(2)
_cell_length_b 13.6254(5)
_cell_length_c 15.0972(6)
_cell_measurement_reflns_used 1007
_cell_measurement_temperature 296(2)
_cell_measurement_theta_max 22.3702
_cell_measurement_theta_min 1.6701
_cell_volume 908.20(6)
_computing_cell_refinement 'SAINT V8.35A (Bruker AXS Inc., 2015)'
_computing_data_reduction 'SAINT V8.35A (Bruker AXS Inc., 2015)'
_computing_structure_refinement 'SHELXL-2014/7 (Sheldrick, 2014)'
_computing_structure_solution 'XT, VERSION 2014/4'
_diffrn_ambient_temperature 296(2)
_diffrn_detector_area_resol_mean 8.3333
_diffrn_measured_fraction_theta_full 0.998
_diffrn_measured_fraction_theta_max 0.998
_diffrn_measurement_device_type 'Bruker APEX-II CCD'
_diffrn_measurement_method '\f and \w scans'
_diffrn_radiation_type MoK\a
_diffrn_radiation_wavelength 0.71073
_diffrn_reflns_av_R_equivalents 0.0478
_diffrn_reflns_av_unetI/netI 0.0222
_diffrn_reflns_Laue_measured_fraction_full 0.998
_diffrn_reflns_Laue_measured_fraction_max 0.998
_diffrn_reflns_limit_h_max 6
_diffrn_reflns_limit_h_min -6
_diffrn_reflns_limit_k_max 18
_diffrn_reflns_limit_k_min -18
_diffrn_reflns_limit_l_max 20
_diffrn_reflns_limit_l_min -20
_diffrn_reflns_number 52560
_diffrn_reflns_point_group_measured_fraction_full 0.998
_diffrn_reflns_point_group_measured_fraction_max 0.998
_diffrn_reflns_theta_full 25.242
_diffrn_reflns_theta_max 28.321
_diffrn_reflns_theta_min 2.700
_exptl_absorpt_coefficient_mu 0.099
_exptl_absorpt_correction_T_max 0.7457
_exptl_absorpt_correction_T_min 0.7129
_exptl_absorpt_correction_type multi-scan
_exptl_absorpt_process_details 'SADABS V2014/5 (Bruker AXS Inc.)'
_exptl_crystal_colour yellow
_exptl_crystal_density_diffrn 1.391
_exptl_crystal_density_meas ?
_exptl_crystal_density_method 'not measured'
_exptl_crystal_description lump
_exptl_crystal_F_000 400
_exptl_crystal_size_max 0.339
_exptl_crystal_size_mid 0.137
_exptl_crystal_size_min 0.042
_refine_diff_density_max 0.643
_refine_diff_density_min -0.326
_refine_diff_density_rms 0.061
_refine_ls_extinction_method none
_refine_ls_goodness_of_fit_ref 1.090
_refine_ls_hydrogen_treatment constr
_refine_ls_matrix_type full
_refine_ls_number_parameters 253
_refine_ls_number_reflns 4515
_refine_ls_number_restraints 0
_refine_ls_restrained_S_all 1.090
_refine_ls_R_factor_all 0.1088
_refine_ls_R_factor_gt 0.0868
_refine_ls_shift/su_max 0.000
_refine_ls_shift/su_mean 0.000
_refine_ls_structure_factor_coef Fsqd
_refine_ls_weighting_details 'w=1/[\s^2^(Fo^2^)+(0.1030P)^2^+0.9518P] where P=(Fo^2^+2Fc^2^)/3'
_refine_ls_weighting_scheme calc
_refine_ls_wR_factor_gt 0.2355
_refine_ls_wR_factor_ref 0.2509
_reflns_Friedel_coverage 0.000
_reflns_number_gt 3388
_reflns_number_total 4515
_reflns_threshold_expression 'I > 2\s(I)'
_cod_data_source_file d0nj05718e2.cif
_cod_data_source_block DR16_a
_cod_depositor_comments
;
The following automatic conversions were performed:

data item '_exptl_crystal_density_meas' value 'not measured' was
changed to '?' -- the value is perceived as not measured.

Automatic conversion script
Id: cif_fix_values 7556 2019-12-06 15:28:31Z antanas 

 Adding full bibliography for 7060448.cif.
;
_cod_database_code 7060448
_shelx_shelxl_version_number 2017/1
_shelx_space_group_comment
;
The symmetry employed for this shelxl refinement is uniquely defined
by the following loop, which should always be used as a source of
symmetry information in preference to the above space-group names.
They are only intended as comments.
;

loop_
_space_group_symop_operation_xyz
'x, y, z'
'-x, -y, -z'

loop_
_atom_site_label
_atom_site_type_symbol
_atom_site_fract_x
_atom_site_fract_y
_atom_site_fract_z
_atom_site_U_iso_or_equiv
_atom_site_adp_type
_atom_site_occupancy
_atom_site_site_symmetry_order
_atom_site_calc_flag
_atom_site_refinement_flags_posn
_atom_site_refinement_flags_adp
_atom_site_refinement_flags_occupancy
_atom_site_disorder_assembly
_atom_site_disorder_group
O1 O 0.5308(4) 0.57590(15) 0.64770(14) 0.0437(5) Uani 1 1 d . . . . .
O2 O 0.2576(5) 0.48682(16) 0.61282(15) 0.0525(6) Uani 1 1 d . . . . .
O3 O 0.4455(5) 0.84115(17) 0.37537(14) 0.0520(6) Uani 1 1 d . . . . .
H3A H 0.345832 0.829214 0.341837 0.078 Uiso 1 1 calc R U . . .
O4 O 0.0499(5) 0.88701(18) 0.15282(16) 0.0582(6) Uani 1 1 d . . . . .
N1 N 0.1306(5) 0.7325(2) 0.33426(17) 0.0429(6) Uani 1 1 d . . . . .
N2 N -0.0369(5) 0.7217(2) 0.27235(17) 0.0449(6) Uani 1 1 d . . . . .
H2A H -0.118671 0.663474 0.291196 0.054 Uiso 1 1 calc R U . . .
N3 N 1.0921(6) 0.7554(2) 0.75346(19) 0.0545(7) Uani 1 1 d . . . . .
N4 N -0.5949(6) 0.7748(3) -0.0123(2) 0.0598(8) Uani 1 1 d . . . . .
C1 C 0.3369(6) 0.6623(2) 0.48688(19) 0.0383(6) Uani 1 1 d . . . . .
C2 C 0.3647(6) 0.5706(2) 0.5828(2) 0.0400(6) Uani 1 1 d . . . . .
C3 C 0.6610(5) 0.6684(2) 0.62373(19) 0.0353(6) Uani 1 1 d . . . . .
C4 C 0.6365(5) 0.7598(2) 0.53200(18) 0.0356(6) Uani 1 1 d . . . . .
C5 C 0.4697(6) 0.7565(2) 0.46082(19) 0.0380(6) Uani 1 1 d . . . . .
C6 C 0.8137(6) 0.6645(2) 0.69656(19) 0.0391(6) Uani 1 1 d . . . . .
H6A H 0.825664 0.601863 0.756659 0.047 Uiso 1 1 calc R U . . .
C7 C 0.9511(6) 0.7544(2) 0.68053(19) 0.0397(6) Uani 1 1 d . . . . .
C8 C 0.9326(6) 0.8465(2) 0.5866(2) 0.0438(7) Uani 1 1 d . . . . .
H8A H 1.026899 0.906490 0.573015 0.053 Uiso 1 1 calc R U . . .
C9 C 0.7781(6) 0.8485(2) 0.51549(19) 0.0427(7) Uani 1 1 d . . . . .
H9A H 0.767305 0.910398 0.454825 0.051 Uiso 1 1 calc R U . . .
C10 C 0.1658(6) 0.6537(2) 0.4208(2) 0.0412(6) Uani 1 1 d . . . . .
H10A H 0.078967 0.590441 0.440696 0.049 Uiso 1 1 calc R U . . .
C11 C -0.0687(6) 0.8057(2) 0.1808(2) 0.0418(6) Uani 1 1 d . . . . .
C12 C -0.2559(6) 0.7901(2) 0.1171(2) 0.0391(6) Uani 1 1 d . . . . .
C13 C -0.3942(7) 0.6982(3) 0.1450(2) 0.0496(7) Uani 1 1 d . . . . .
H13A H -0.376819 0.639972 0.207750 0.060 Uiso 1 1 calc R U . . .
C14 C -0.5578(7) 0.6947(3) 0.0780(3) 0.0566(8) Uani 1 1 d . . . . .
H14A H -0.647892 0.632316 0.097418 0.068 Uiso 1 1 calc R U . . .
C15 C -0.4636(8) 0.8627(3) -0.0377(2) 0.0582(9) Uani 1 1 d . . . . .
H15A H -0.487898 0.920302 -0.100411 0.070 Uiso 1 1 calc R U . . .
C16 C -0.2933(7) 0.8738(3) 0.0233(2) 0.0483(7) Uani 1 1 d . . . . .
H16A H -0.204705 0.936953 0.001554 0.058 Uiso 1 1 calc R U . . .
C17 C 1.0507(8) 0.6742(3) 0.8596(3) 0.0655(10) Uani 1 1 d . . . . .
H17A H 1.069344 0.708984 0.902203 0.079 Uiso 1 1 calc R U . . .
H17B H 0.868218 0.652192 0.870359 0.079 Uiso 1 1 calc R U . . .
C18 C 1.2452(9) 0.5775(4) 0.8856(4) 0.0898(15) Uani 1 1 d . . . . .
H18A H 1.213702 0.527304 0.953636 0.135 Uiso 1 1 calc R U . . .
H18B H 1.224901 0.542275 0.844258 0.135 Uiso 1 1 calc R U . . .
H18C H 1.425815 0.599007 0.876069 0.135 Uiso 1 1 calc R U . . .
C19 C 1.2530(7) 0.8459(3) 0.7354(2) 0.0504(7) Uani 1 1 d . . . . .
H19A H 1.329677 0.873945 0.668165 0.060 Uiso 1 1 calc R U . . .
H19B H 1.402040 0.817781 0.779847 0.060 Uiso 1 1 calc R U . . .
C20 C 1.0876(9) 0.9382(3) 0.7502(3) 0.0651(10) Uani 1 1 d . . . . .
H20A H 1.200764 0.995177 0.737654 0.098 Uiso 1 1 calc R U . . .
H20B H 0.941918 0.967287 0.705432 0.098 Uiso 1 1 calc R U . . .
H20C H 1.014266 0.911136 0.817089 0.098 Uiso 1 1 calc R U . . .

loop_
_atom_site_aniso_label
_atom_site_aniso_U_11
_atom_site_aniso_U_22
_atom_site_aniso_U_33
_atom_site_aniso_U_23
_atom_site_aniso_U_13
_atom_site_aniso_U_12
O1 0.0582(12) 0.0360(10) 0.0350(10) -0.0078(8) -0.0161(8) -0.0166(9)
O2 0.0715(15) 0.0382(10) 0.0458(11) -0.0082(9) -0.0202(10) -0.0229(10)
O3 0.0661(14) 0.0516(12) 0.0327(10) -0.0057(9) -0.0158(9) -0.0243(10)
O4 0.0813(17) 0.0467(12) 0.0487(12) -0.0152(10) -0.0181(11) -0.0228(11)
N1 0.0500(14) 0.0464(13) 0.0360(12) -0.0179(10) -0.0093(10) -0.0123(10)
N2 0.0557(15) 0.0458(13) 0.0359(12) -0.0147(10) -0.0143(10) -0.0161(11)
N3 0.0742(18) 0.0487(14) 0.0396(13) -0.0093(11) -0.0225(12) -0.0244(13)
N4 0.0632(18) 0.0724(19) 0.0517(16) -0.0307(14) -0.0238(13) -0.0039(14)
C1 0.0420(14) 0.0404(14) 0.0365(13) -0.0180(11) -0.0083(11) -0.0083(11)
C2 0.0487(15) 0.0389(14) 0.0358(13) -0.0165(11) -0.0115(11) -0.0082(11)
C3 0.0395(13) 0.0333(12) 0.0340(12) -0.0125(10) -0.0074(10) -0.0099(10)
C4 0.0394(13) 0.0394(13) 0.0293(12) -0.0134(10) -0.0055(10) -0.0110(10)
C5 0.0402(14) 0.0430(14) 0.0328(12) -0.0165(11) -0.0062(10) -0.0071(11)
C6 0.0461(15) 0.0351(13) 0.0331(12) -0.0086(10) -0.0114(11) -0.0100(11)
C7 0.0446(15) 0.0426(14) 0.0334(13) -0.0147(11) -0.0105(11) -0.0101(11)
C8 0.0553(17) 0.0391(14) 0.0356(13) -0.0087(11) -0.0088(12) -0.0230(12)
C9 0.0557(17) 0.0391(14) 0.0287(12) -0.0047(10) -0.0092(11) -0.0210(12)
C10 0.0479(15) 0.0394(14) 0.0382(14) -0.0152(11) -0.0092(11) -0.0118(11)
C11 0.0509(16) 0.0417(14) 0.0354(13) -0.0178(11) -0.0096(11) -0.0043(12)
C12 0.0433(14) 0.0425(14) 0.0357(13) -0.0202(11) -0.0081(11) -0.0019(11)
C13 0.0621(19) 0.0455(16) 0.0409(15) -0.0141(12) -0.0144(13) -0.0127(14)
C14 0.062(2) 0.0595(19) 0.0548(18) -0.0258(16) -0.0172(15) -0.0140(16)
C15 0.067(2) 0.066(2) 0.0364(15) -0.0151(14) -0.0183(14) -0.0041(17)
C16 0.0571(18) 0.0464(16) 0.0386(14) -0.0130(12) -0.0114(12) -0.0093(13)
C17 0.080(3) 0.064(2) 0.0515(19) -0.0151(16) -0.0238(17) -0.0264(19)
C18 0.071(3) 0.091(3) 0.075(3) -0.004(2) -0.019(2) -0.011(2)
C19 0.0551(18) 0.0552(18) 0.0458(16) -0.0218(14) -0.0131(13) -0.0151(14)
C20 0.086(3) 0.057(2) 0.0537(19) -0.0254(16) -0.0031(18) -0.0084(18)

loop_
_atom_type_symbol
_atom_type_description
_atom_type_scat_dispersion_real
_atom_type_scat_dispersion_imag
_atom_type_scat_source
C C 0.0033 0.0016 'International Tables Vol C Tables 4.2.6.8 and 6.1.1.4'
H H 0.0000 0.0000 'International Tables Vol C Tables 4.2.6.8 and 6.1.1.4'
N N 0.0061 0.0033 'International Tables Vol C Tables 4.2.6.8 and 6.1.1.4'
O O 0.0106 0.0060 'International Tables Vol C Tables 4.2.6.8 and 6.1.1.4'

loop_
_geom_angle_atom_site_label_1
_geom_angle_atom_site_label_2
_geom_angle_atom_site_label_3
_geom_angle
_geom_angle_site_symmetry_1
_geom_angle_site_symmetry_3
_geom_angle_publ_flag
C2 O1 C3 121.3(2) . . ?
C5 O3 H3A 109.5 . . ?
C10 N1 N2 119.0(2) . . ?
C11 N2 N1 117.9(2) . . ?
C11 N2 H2A 121.0 . . ?
N1 N2 H2A 121.0 . . ?
C7 N3 C19 122.0(2) . . ?
C7 N3 C17 120.9(2) . . ?
C19 N3 C17 116.3(2) . . ?
C14 N4 C15 116.4(3) . . ?
C5 C1 C10 121.9(2) . . ?
C5 C1 C2 121.0(2) . . ?
C10 C1 C2 117.1(2) . . ?
O2 C2 O1 115.3(2) . . ?
O2 C2 C1 126.2(2) . . ?
O1 C2 C1 118.5(2) . . ?
C6 C3 O1 115.5(2) . . ?
C6 C3 C4 122.5(2) . . ?
O1 C3 C4 122.0(2) . . ?
C9 C4 C3 117.2(2) . . ?
C9 C4 C5 124.4(2) . . ?
C3 C4 C5 118.4(2) . . ?
O3 C5 C1 122.4(2) . . ?
O3 C5 C4 118.9(2) . . ?
C1 C5 C4 118.7(2) . . ?
C3 C6 C7 120.2(2) . . ?
C3 C6 H6A 119.9 . . ?
C7 C6 H6A 119.9 . . ?
N3 C7 C6 121.5(2) . . ?
N3 C7 C8 120.8(2) . . ?
C6 C7 C8 117.6(2) . . ?
C9 C8 C7 121.0(2) . . ?
C9 C8 H8A 119.5 . . ?
C7 C8 H8A 119.5 . . ?
C8 C9 C4 121.5(2) . . ?
C8 C9 H9A 119.3 . . ?
C4 C9 H9A 119.3 . . ?
N1 C10 C1 120.5(2) . . ?
N1 C10 H10A 119.7 . . ?
C1 C10 H10A 119.7 . . ?
O4 C11 N2 121.6(2) . . ?
O4 C11 C12 122.8(3) . . ?
N2 C11 C12 115.6(2) . . ?
C16 C12 C13 117.5(3) . . ?
C16 C12 C11 117.3(3) . . ?
C13 C12 C11 125.2(2) . . ?
C14 C13 C12 118.8(3) . . ?
C14 C13 H13A 120.6 . . ?
C12 C13 H13A 120.6 . . ?
N4 C14 C13 124.2(3) . . ?
N4 C14 H14A 117.9 . . ?
C13 C14 H14A 117.9 . . ?
N4 C15 C16 124.0(3) . . ?
N4 C15 H15A 118.0 . . ?
C16 C15 H15A 118.0 . . ?
C12 C16 C15 119.2(3) . . ?
C12 C16 H16A 120.4 . . ?
C15 C16 H16A 120.4 . . ?
C18 C17 N3 111.4(4) . . ?
C18 C17 H17A 109.3 . . ?
N3 C17 H17A 109.3 . . ?
C18 C17 H17B 109.3 . . ?
N3 C17 H17B 109.3 . . ?
H17A C17 H17B 108.0 . . ?
C17 C18 H18A 109.5 . . ?
C17 C18 H18B 109.5 . . ?
H18A C18 H18B 109.5 . . ?
C17 C18 H18C 109.5 . . ?
H18A C18 H18C 109.5 . . ?
H18B C18 H18C 109.5 . . ?
N3 C19 C20 112.4(3) . . ?
N3 C19 H19A 109.1 . . ?
C20 C19 H19A 109.1 . . ?
N3 C19 H19B 109.1 . . ?
C20 C19 H19B 109.1 . . ?
H19A C19 H19B 107.9 . . ?
C19 C20 H20A 109.5 . . ?
C19 C20 H20B 109.5 . . ?
H20A C20 H20B 109.5 . . ?
C19 C20 H20C 109.5 . . ?
H20A C20 H20C 109.5 . . ?
H20B C20 H20C 109.5 . . ?

loop_
_geom_bond_atom_site_label_1
_geom_bond_atom_site_label_2
_geom_bond_distance
_geom_bond_site_symmetry_2
_geom_bond_publ_flag
O1 C2 1.373(3) . ?
O1 C3 1.381(3) . ?
O2 C2 1.204(3) . ?
O3 C5 1.297(3) . ?
O3 H3A 0.8200 . ?
O4 C11 1.210(3) . ?
N1 C10 1.281(4) . ?
N1 N2 1.378(3) . ?
N2 C11 1.355(4) . ?
N2 H2A 0.8600 . ?
N3 C7 1.369(3) . ?
N3 C19 1.468(4) . ?
N3 C17 1.503(4) . ?
N4 C14 1.327(4) . ?
N4 C15 1.327(5) . ?
C1 C5 1.403(4) . ?
C1 C10 1.425(3) . ?
C1 C2 1.437(4) . ?
C3 C6 1.375(3) . ?
C3 C4 1.395(3) . ?
C4 C9 1.395(3) . ?
C4 C5 1.440(3) . ?
C6 C7 1.398(4) . ?
C6 H6A 0.9300 . ?
C7 C8 1.418(4) . ?
C8 C9 1.369(4) . ?
C8 H8A 0.9300 . ?
C9 H9A 0.9300 . ?
C10 H10A 0.9300 . ?
C11 C12 1.501(4) . ?
C12 C16 1.379(4) . ?
C12 C13 1.387(4) . ?
C13 C14 1.379(4) . ?
C13 H13A 0.9300 . ?
C14 H14A 0.9300 . ?
C15 C16 1.379(4) . ?
C15 H15A 0.9300 . ?
C16 H16A 0.9300 . ?
C17 C18 1.449(6) . ?
C17 H17A 0.9700 . ?
C17 H17B 0.9700 . ?
C18 H18A 0.9600 . ?
C18 H18B 0.9600 . ?
C18 H18C 0.9600 . ?
C19 C20 1.499(5) . ?
C19 H19A 0.9700 . ?
C19 H19B 0.9700 . ?
C20 H20A 0.9600 . ?
C20 H20B 0.9600 . ?
C20 H20C 0.9600 . ?
